data_4300244
loop_
_publ_author_name
'Maarten B. Dinger'
'Michael J. Scott'

_publ_section_title
;
Alkali Salts of C3-Symmetric, Linked Aryloxides: Selective Binding of
Substrates with Metal Aggregates
;
_journal_name_full 'Inorganic Chemistry'
_journal_page_first 1238
_journal_page_last 1254
_journal_volume 39
_journal_year 2000
_chemical_formula_sum 'C14 H18 N4 O4'
_chemical_formula_weight 306.32
_space_group_IT_number 14
_symmetry_cell_setting monoclinic
_symmetry_space_group_name_Hall '-P 2ybc'
_symmetry_space_group_name_H-M 'P 1 21/c 1'
_atom_sites_solution_hydrogens geom
_atom_sites_solution_primary direct
_atom_sites_solution_secondary difmap
_audit_creation_method SHELXL-97
_cell_angle_alpha 90.00
_cell_angle_beta 113.050(17)
_cell_angle_gamma 90.00
_cell_formula_units_Z 4
_cell_length_a 15.609(4)
_cell_length_b 6.8766(15)
_cell_length_c 15.170(5)
_cell_measurement_temperature 173(2)
_cell_volume 1498.3(7)
_computing_cell_refinement 'Bruker AXS Smart'
_computing_data_collection 'Bruker AXS Smart'
_computing_data_reduction 'Bruker AXS Saint'
_computing_structure_refinement 'SHELXL-97 (Sheldrick, 1997)'
_computing_structure_solution 'SHELXS-97 (Sheldrick, 1990)'
_diffrn_ambient_temperature 173(2)
_diffrn_measured_fraction_theta_full 0.996
_diffrn_measured_fraction_theta_max 0.996
_diffrn_measurement_device_type 'Siemens CCD'
_diffrn_radiation_monochromator graphite
_diffrn_radiation_source 'fine-focus sealed tube'
_diffrn_radiation_type MoK\a
_diffrn_radiation_wavelength 0.71073
_diffrn_reflns_av_R_equivalents 0.0440
_diffrn_reflns_av_sigmaI/netI 0.0541
_diffrn_reflns_limit_h_max 15
_diffrn_reflns_limit_h_min -18
_diffrn_reflns_limit_k_max 8
_diffrn_reflns_limit_k_min -7
_diffrn_reflns_limit_l_max 17
_diffrn_reflns_limit_l_min -8
_diffrn_reflns_number 7183
_diffrn_reflns_theta_full 24.71
_diffrn_reflns_theta_max 24.71
_diffrn_reflns_theta_min 1.42
_exptl_absorpt_coefficient_mu 0.102
_exptl_absorpt_correction_T_max 1.00
_exptl_absorpt_correction_T_min 0.79
_exptl_absorpt_correction_type SADABS
_exptl_crystal_density_diffrn 1.358
_exptl_crystal_density_method 'not measured'
_exptl_crystal_F_000 648
_refine_diff_density_max 0.254
_refine_diff_density_min -0.331
_refine_diff_density_rms 0.094
_refine_ls_extinction_method none
_refine_ls_goodness_of_fit_ref 1.017
_refine_ls_hydrogen_treatment mixed
_refine_ls_matrix_type full
_refine_ls_number_parameters 205
_refine_ls_number_reflns 2533
_refine_ls_number_restraints 0
_refine_ls_restrained_S_all 1.017
_refine_ls_R_factor_all 0.0945
_refine_ls_R_factor_gt 0.0444
_refine_ls_shift/su_max 0.000
_refine_ls_shift/su_mean 0.000
_refine_ls_structure_factor_coef Fsqd
_refine_ls_weighting_details 'calc w=3D1/[\s^2^(Fo^2^)+(0.0743P)^2^+0.0000P] where P=3D(Fo^2^+2Fc^2^)/3'
_refine_ls_weighting_scheme calc
_refine_ls_wR_factor_gt 0.1046
_refine_ls_wR_factor_ref 0.1379
_reflns_number_gt 1539
_reflns_number_total 2533
_reflns_threshold_expression >2sigma(I)
_cod_database_code 4300244

loop_
_symmetry_equiv_pos_as_xyz
'x, y, z'
'-x, y+1/2, -z+1/2'
'-x, -y, -z'
'x, -y-1/2, z-1/2'

loop_
_atom_site_label
_atom_site_type_symbol
_atom_site_fract_x
_atom_site_fract_y
_atom_site_fract_z
_atom_site_U_iso_or_equiv
_atom_site_adp_type
_atom_site_occupancy
_atom_site_symmetry_multiplicity
_atom_site_calc_flag
_atom_site_refinement_flags
_atom_site_disorder_assembly
_atom_site_disorder_group
N1 N 0.19813(13) 0.3167(3) 0.05703(14) 0.0278(5) Uani 1 1 d . . .
C1 C 0.28489(16) 0.3357(3) 0.07286(18) 0.0273(6) Uani 1 1 d . . .
O1 O 0.09765(13) 0.1497(3) -0.21087(14) 0.0567(6) Uani 1 1 d . . .
N2 N 0.13923(14) 0.2618(3) -0.03455(16) 0.0305(5) Uani 1 1 d . . .
H2A H 0.1599(18) 0.239(4) -0.078(2) 0.044(9) Uiso 1 1 d . . .
C2 C 0.32790(17) 0.3056(4) -0.00015(19) 0.0352(7) Uani 1 1 d . . .
H2B H 0.2874 0.2165 -0.0491 0.042 Uiso 1 1 calc R . .
O2 O -0.04395(13) 0.0910(3) -0.30317(13) 0.0515(6) Uani 1 1 d . . .
C3 C 0.42456(18) 0.2103(4) 0.0449(2) 0.0440(8) Uani 1 1 d . . .
H3A H 0.4170 0.0735 0.0558 0.053 Uiso 1 1 calc R . .
H3B H 0.4548 0.2189 0.0000 0.053 Uiso 1 1 calc R . .
N3 N 0.01461(16) 0.1366(3) -0.22448(16) 0.0357(6) Uani 1 1 d . . .
O3 O -0.29184(12) 0.1038(3) -0.20001(15) 0.0468(6) Uani 1 1 d . . .
C4 C 0.48657(18) 0.3035(4) 0.1387(2) 0.0438(8) Uani 1 1 d . . .
H4A H 0.4988 0.4376 0.1276 0.053 Uiso 1 1 calc R . .
H4B H 0.5456 0.2352 0.1650 0.053 Uiso 1 1 calc R . .
O4 O -0.26425(12) 0.1431(3) -0.04961(16) 0.0460(5) Uani 1 1 d . . .
N4 N -0.23877(15) 0.1367(3) -0.11677(19) 0.0357(6) Uani 1 1 d . . .
C5 C 0.43971(17) 0.2960(4) 0.2093(2) 0.0400(7) Uani 1 1 d . . .
H5A H 0.4808 0.3524 0.2697 0.048 Uiso 1 1 calc R . .
H5B H 0.4287 0.1615 0.2209 0.048 Uiso 1 1 calc R . .
C6 C 0.34709(16) 0.4063(4) 0.17190(18) 0.0307(6) Uani 1 1 d . . .
H6A H 0.3617 0.5426 0.1651 0.037 Uiso 1 1 calc R . .
C7 C 0.3297(2) 0.4979(4) -0.0496(2) 0.0491(8) Uani 1 1 d . . .
H7A H 0.2684 0.5531 -0.0751 0.074 Uiso 1 1 calc R . .
H7B H 0.3503 0.4754 -0.1007 0.074 Uiso 1 1 calc R . .
H7C H 0.3718 0.5862 -0.0040 0.074 Uiso 1 1 calc R . .
C8 C 0.30045(18) 0.4023(4) 0.24336(18) 0.0378(7) Uani 1 1 d . . .
H8A H 0.2447 0.4791 0.2192 0.057 Uiso 1 1 calc R . .
H8B H 0.3422 0.4546 0.3035 0.057 Uiso 1 1 calc R . .
H8C H 0.2851 0.2706 0.2524 0.057 Uiso 1 1 calc R . .
C10 C 0.04848(15) 0.2331(3) -0.05500(17) 0.0245(6) Uani 1 1 d . . .
C11 C -0.01507(17) 0.1724(3) -0.14739(17) 0.0269(6) Uani 1 1 d . . .
C12 C -0.10888(16) 0.1430(3) -0.16683(18) 0.0289(6) Uani 1 1 d . . .
H12A H -0.1495 0.1045 -0.2276 0.035 Uiso 1 1 calc R . .
C13 C -0.14074(16) 0.1710(3) -0.09609(19) 0.0275(6) Uani 1 1 d . . .
C14 C -0.08134(16) 0.2308(3) -0.00509(18) 0.0272(6) Uani 1 1 d . . .
H14A H -0.1044 0.2494 0.0423 0.033 Uiso 1 1 calc R . .
C15 C 0.01074(16) 0.2621(3) 0.01495(17) 0.0255(6) Uani 1 1 d . . .
H15A H 0.0495 0.3034 0.0759 0.031 Uiso 1 1 calc R . .

loop_
_atom_site_aniso_label
_atom_site_aniso_U_11
_atom_site_aniso_U_22
_atom_site_aniso_U_33
_atom_site_aniso_U_23
_atom_site_aniso_U_13
_atom_site_aniso_U_12
N1 0.0256(12) 0.0317(12) 0.0231(12) 0.0004(10) 0.0065(10) -0.0003(9)
C1 0.0253(14) 0.0257(14) 0.0323(15) 0.0008(12) 0.0125(12) -0.0005(10)
O1 0.0384(13) 0.0966(17) 0.0413(13) -0.0166(12) 0.0221(10) -0.0067(11)
N2 0.0247(12) 0.0418(13) 0.0259(13) -0.0013(11) 0.0109(10) -0.0009(10)
C2 0.0279(14) 0.0415(17) 0.0364(16) -0.0078(14) 0.0130(13) -0.0047(11)
O2 0.0499(13) 0.0745(15) 0.0250(12) -0.0071(11) 0.0091(10) -0.0057(10)
C3 0.0317(15) 0.0466(17) 0.058(2) -0.0087(16) 0.0221(15) -0.0016(13)
N3 0.0389(14) 0.0405(14) 0.0276(14) 0.0005(11) 0.0129(12) 0.0007(11)
O3 0.0271(10) 0.0487(12) 0.0502(14) -0.0015(11) -0.0004(10) -0.0039(9)
C4 0.0237(14) 0.0499(18) 0.053(2) -0.0009(15) 0.0101(14) 0.0012(12)
O4 0.0324(11) 0.0499(13) 0.0602(15) -0.0018(11) 0.0231(11) -0.0028(9)
N4 0.0266(12) 0.0277(13) 0.0496(17) 0.0032(11) 0.0113(13) 0.0004(10)
C5 0.0276(15) 0.0406(16) 0.0434(18) 0.0033(14) 0.0048(13) -0.0038(12)
C6 0.0280(14) 0.0297(14) 0.0324(15) 0.0004(13) 0.0096(12) -0.0030(11)
C7 0.0494(18) 0.065(2) 0.0412(18) 0.0064(16) 0.0267(15) 0.0013(15)
C8 0.0364(15) 0.0444(17) 0.0302(15) -0.0024(14) 0.0103(13) -0.0054(12)
C10 0.0250(13) 0.0237(13) 0.0238(14) 0.0037(11) 0.0084(11) 0.0029(10)
C11 0.0313(14) 0.0266(14) 0.0236(14) 0.0019(11) 0.0115(12) 0.0019(11)
C12 0.0282(14) 0.0265(14) 0.0238(14) 0.0002(11) 0.0014(12) -0.0003(11)
C13 0.0212(13) 0.0239(14) 0.0348(16) 0.0026(12) 0.0083(12) 0.0016(10)
C14 0.0290(14) 0.0242(13) 0.0308(15) 0.0023(12) 0.0142(12) 0.0022(11)
C15 0.0262(13) 0.0240(13) 0.0238(14) 0.0012(11) 0.0070(11) 0.0011(10)

loop_
_atom_type_symbol
_atom_type_description
_atom_type_scat_dispersion_real
_atom_type_scat_dispersion_imag
_atom_type_scat_source
C C 0.0033 0.0016 'International Tables Vol C Tables 4.2.6.8 and 6.1.1.4'
H H 0.0000 0.0000 'International Tables Vol C Tables 4.2.6.8 and 6.1.1.4'
N N 0.0061 0.0033 'International Tables Vol C Tables 4.2.6.8 and 6.1.1.4'
O O 0.0106 0.0060 'International Tables Vol C Tables 4.2.6.8 and 6.1.1.4'

loop_
_geom_angle_atom_site_label_1
_geom_angle_atom_site_label_2
_geom_angle_atom_site_label_3
_geom_angle
_geom_angle_site_symmetry_1
_geom_angle_site_symmetry_3
_geom_angle_publ_flag
C1 N1 N2 116.9(2) . . ?
N1 C1 C6 115.9(2) . . ?
N1 C1 C2 125.8(2) . . ?
C6 C1 C2 118.2(2) . . ?
C10 N2 N1 119.9(2) . . ?
C1 C2 C7 109.8(2) . . ?
C1 C2 C3 111.8(2) . . ?
C7 C2 C3 112.6(2) . . ?
C4 C3 C2 113.1(2) . . ?
O2 N3 O1 121.0(2) . . ?
O2 N3 C11 118.7(2) . . ?
O1 N3 C11 120.2(2) . . ?
C3 C4 C5 110.0(2) . . ?
O3 N4 O4 123.4(2) . . ?
O3 N4 C13 118.7(2) . . ?
O4 N4 C13 118.0(2) . . ?
C4 C5 C6 111.6(2) . . ?
C1 C6 C8 113.6(2) . . ?
C1 C6 C5 110.8(2) . . ?
C8 C6 C5 111.9(2) . . ?
N2 C10 C15 121.2(2) . . ?
N2 C10 C11 122.4(2) . . ?
C15 C10 C11 116.4(2) . . ?
C12 C11 C10 121.4(2) . . ?
C12 C11 N3 116.8(2) . . ?
C10 C11 N3 121.9(2) . . ?
C13 C12 C11 119.4(2) . . ?
C12 C13 C14 121.1(2) . . ?
C12 C13 N4 119.0(2) . . ?
C14 C13 N4 119.9(2) . . ?
C15 C14 C13 120.2(2) . . ?
C14 C15 C10 121.5(2) . . ?

loop_
_geom_bond_atom_site_label_1
_geom_bond_atom_site_label_2
_geom_bond_distance
_geom_bond_site_symmetry_2
_geom_bond_publ_flag
N1 C1 1.286(3) . ?
N1 N2 1.385(3) . ?
C1 C6 1.514(4) . ?
C1 C2 1.517(3) . ?
O1 N3 1.233(3) . ?
N2 C10 1.341(3) . ?
C2 C7 1.526(4) . ?
C2 C3 1.538(3) . ?
O2 N3 1.227(3) . ?
C3 C4 1.514(4) . ?
N3 C11 1.438(3) . ?
O3 N4 1.230(3) . ?
C4 C5 1.516(4) . ?
O4 N4 1.231(3) . ?
N4 C13 1.456(3) . ?
C5 C6 1.531(3) . ?
C6 C8 1.525(3) . ?
C10 C15 1.415(3) . ?
C10 C11 1.426(3) . ?
C11 C12 1.391(3) . ?
C12 C13 1.362(3) . ?
C13 C14 1.390(3) . ?
C14 C15 1.365(3) . ?

_journal_paper_doi 10.1021/ic991309q
